data_7206002
loop_
_publ_author_name
'Wang, Xiao-Feng'
'Zhang, Yue-Biao'
'Zhang, Wei-Xiong'
'Xue, Wei'
'Zhou, Hao-Long'
'Chen, Xiao-Ming'

_publ_section_title
;
 Buffering additive effect in the formation of metal--carboxylate
 frameworks with slightly different linear M3(RCOO)6 clusters
;
_journal_issue 12
_journal_name_full CrystEngComm
_journal_page_first 4196
_journal_paper_doi 10.1039/c1ce05190c
_journal_volume 13
_journal_year 2011
_chemical_formula_sum 'C48 H46 Fe3 N4 O16'
_chemical_formula_weight 1102.44
_chemical_name_systematic
;
?
;
_space_group_IT_number 15
_symmetry_cell_setting monoclinic
_symmetry_space_group_name_Hall '-C 2yc'
_symmetry_space_group_name_H-M 'C 1 2/c 1'
_atom_sites_solution_hydrogens geom
_atom_sites_solution_primary direct
_atom_sites_solution_secondary difmap
_audit_creation_method SHELXL-97
_cell_angle_alpha 90.00
_cell_angle_beta 99.700(2)
_cell_angle_gamma 90.00
_cell_formula_units_Z 4
_cell_length_a 13.3163(17)
_cell_length_b 18.059(2)
_cell_length_c 21.255(3)
_cell_measurement_temperature 293(2)
_cell_volume 5038.3(11)
_computing_cell_refinement 'SAINT-PLUS, Ver. 6.0, 1997'
_computing_data_collection 'SMART, 1998.'
_computing_data_reduction 'SAINT-PLUS, Ver. 6.0, 1997'
_computing_molecular_graphics 'XP, Ver. 6.10, Bruker AXS Inc., 2000.'
_computing_publication_material 'SHELXTL-Bruker AXS Inc., 1998.'
_computing_structure_refinement 'SHELXL-97 (Sheldrick, 1997)'
_computing_structure_solution 'SHELXS-97 (Sheldrick, 1990)'
_diffrn_ambient_temperature 293(2)
_diffrn_measured_fraction_theta_full 0.993
_diffrn_measured_fraction_theta_max 0.993
_diffrn_measurement_device_type 'Bruker Apex CCD'
_diffrn_measurement_method '\w scan'
_diffrn_radiation_monochromator graphite
_diffrn_radiation_source 'fine-focus sealed tube'
_diffrn_radiation_type MoK\a
_diffrn_radiation_wavelength 0.71073
_diffrn_reflns_av_R_equivalents 0.0506
_diffrn_reflns_av_sigmaI/netI 0.0712
_diffrn_reflns_limit_h_max 15
_diffrn_reflns_limit_h_min -14
_diffrn_reflns_limit_k_max 19
_diffrn_reflns_limit_k_min -21
_diffrn_reflns_limit_l_max 18
_diffrn_reflns_limit_l_min -25
_diffrn_reflns_number 11986
_diffrn_reflns_theta_full 25.00
_diffrn_reflns_theta_max 25.00
_diffrn_reflns_theta_min 1.92
_exptl_absorpt_coefficient_mu 0.925
_exptl_absorpt_correction_T_max 0.9051
_exptl_absorpt_correction_T_min 0.8295
_exptl_absorpt_correction_type multi-scan
_exptl_absorpt_process_details 'SADABS (Bruker, 2002)'
_exptl_crystal_colour yellow
_exptl_crystal_density_diffrn 1.453
_exptl_crystal_density_method 'not measured'
_exptl_crystal_description block
_exptl_crystal_F_000 2272
_exptl_crystal_size_max 0.21
_exptl_crystal_size_mid 0.15
_exptl_crystal_size_min 0.11
_refine_diff_density_max 0.817
_refine_diff_density_min -1.062
_refine_diff_density_rms 0.105
_refine_ls_extinction_method none
_refine_ls_goodness_of_fit_ref 1.017
_refine_ls_hydrogen_treatment mixed
_refine_ls_matrix_type full
_refine_ls_number_parameters 338
_refine_ls_number_reflns 4415
_refine_ls_number_restraints 58
_refine_ls_restrained_S_all 1.071
_refine_ls_R_factor_all 0.1077
_refine_ls_R_factor_gt 0.0673
_refine_ls_shift/su_max 0.000
_refine_ls_shift/su_mean 0.000
_refine_ls_structure_factor_coef Fsqd
_refine_ls_weighting_details 'calc w=1/[\s^2^(Fo^2^)+(0.1169P)^2^+0.0000P] where P=(Fo^2^+2Fc^2^)/3'
_refine_ls_weighting_scheme calc
_refine_ls_wR_factor_gt 0.1710
_refine_ls_wR_factor_ref 0.1974
_reflns_number_gt 2783
_reflns_number_total 4415
_reflns_threshold_expression >2sigma(I)
_cod_data_source_file c1ce05190c.txt
_cod_data_source_block 2
_cod_depositor_comments
;
The following automatic conversions were performed:
'_symmetry_cell_setting' value 'Monoclinic' changed to 'monoclinic'
according to '/home/saulius/struct/CIF-dictionaries/cif_core.dic'
dictionary named 'cif_core.dic' version 2.4.1 from
2010-06-29.

'_exptl_absorpt_correction_type' value 'Multi-scan' changed
to 'multi-scan' according to
'/home/saulius/struct/CIF-dictionaries/cif_core.dic' dictionary named
'cif_core.dic' version 2.4.1 from 2010-06-29.

Automatic conversion script
Id: cif_fix_enum 1555 2011-01-17 13:19:09Z saulius 
;
_cod_original_sg_symbol_H-M C2/c
_cod_database_code 7206002

loop_
_symmetry_equiv_pos_as_xyz
'x, y, z'
'-x, y, -z+1/2'
'x+1/2, y+1/2, z'
'-x+1/2, y+1/2, -z+1/2'
'-x, -y, -z'
'x, -y, z-1/2'
'-x+1/2, -y+1/2, -z'
'x+1/2, -y+1/2, z-1/2'

loop_
_atom_site_label
_atom_site_type_symbol
_atom_site_fract_x
_atom_site_fract_y
_atom_site_fract_z
_atom_site_U_iso_or_equiv
_atom_site_adp_type
_atom_site_occupancy
_atom_site_symmetry_multiplicity
_atom_site_calc_flag
_atom_site_refinement_flags
_atom_site_disorder_assembly
_atom_site_disorder_group
Fe1 Fe 0.5000 0.25296(5) 0.7500 0.0300(3) Uani 1 2 d S . .
Fe2 Fe 0.25841(7) 0.24157(4) 0.80759(4) 0.0381(3) Uani 1 1 d . . .
O2 O 0.1902(3) 0.1968(2) 0.71346(16) 0.0386(9) Uani 1 1 d . A .
O1 O 0.3340(3) 0.25686(17) 0.72033(15) 0.0303(8) Uani 1 1 d . A .
O3 O 0.3513(4) 0.3126(2) 0.87076(18) 0.0542(12) Uani 1 1 d . A .
O4 O 0.4768(3) 0.3400(2) 0.81670(17) 0.0427(10) Uani 1 1 d . A .
O5 O 0.3406(3) 0.1491(2) 0.84125(18) 0.0463(10) Uani 1 1 d . A .
O6 O 0.4988(3) 0.1691(2) 0.82274(17) 0.0421(10) Uani 1 1 d . A .
O7 O 0.1367(4) 0.2128(3) 0.8541(2) 0.0757(15) Uani 1 1 d . A .
C1 C 0.2579(4) 0.2246(3) 0.6876(2) 0.0305(12) Uani 1 1 d . . .
C2 C 0.2467(4) 0.2239(3) 0.6160(2) 0.0309(12) Uani 1 1 d . A .
C3 C 0.1744(4) 0.1760(3) 0.5809(2) 0.0379(13) Uani 1 1 d . . .
H3A H 0.1369 0.1439 0.6021 0.045 Uiso 1 1 calc R A .
C4 C 0.1595(4) 0.1768(3) 0.5160(2) 0.0392(14) Uani 1 1 d U A .
H4A H 0.1125 0.1444 0.4934 0.047 Uiso 1 1 calc R . .
C5 C 0.2137(4) 0.2259(3) 0.4823(2) 0.0311(12) Uani 1 1 d . . .
C6 C 0.3009(4) 0.2716(3) 0.5851(2) 0.0318(13) Uani 1 1 d . . .
H6A H 0.3482 0.3031 0.6087 0.038 Uiso 1 1 calc R A .
C7 C 0.4266(5) 0.3502(3) 0.8604(3) 0.0375(14) Uani 1 1 d . . .
C8 C 0.4601(4) 0.4130(3) 0.9064(2) 0.0384(14) Uani 1 1 d . A .
C9 C 0.5324(5) 0.4639(3) 0.8916(3) 0.0474(16) Uani 1 1 d . . .
H9A H 0.5558 0.4599 0.8529 0.057 Uiso 1 1 calc R A .
C10 C 0.5690(5) 0.5195(3) 0.9331(3) 0.0455(15) Uani 1 1 d . . .
H10A H 0.6155 0.5535 0.9221 0.055 Uiso 1 1 calc R . .
C11 C 0.4253(4) 0.4191(3) 0.9621(3) 0.0390(14) Uani 1 1 d . . .
H11A H 0.3755 0.3865 0.9710 0.047 Uiso 1 1 calc R A .
C12 C 0.4634(4) 0.4750(3) 1.0081(2) 0.0354(13) Uani 1 1 d . . .
C13 C 0.4353(5) 0.1396(3) 0.8518(2) 0.0372(14) Uani 1 1 d . . .
C14 C 0.4766(4) 0.0890(3) 0.9063(2) 0.0344(13) Uani 1 1 d . A .
C15 C 0.5817(4) 0.0816(3) 0.9268(3) 0.0405(14) Uani 1 1 d . . .
H15A H 0.6265 0.1076 0.9058 0.049 Uiso 1 1 calc R A .
C16 C 0.6200(5) 0.0366(3) 0.9773(3) 0.0456(15) Uani 1 1 d . A .
H16A H 0.6900 0.0325 0.9902 0.055 Uiso 1 1 calc R . .
C17 C 0.5528(4) -0.0037(3) 1.0100(2) 0.0315(12) Uani 1 1 d . . .
C18 C 0.4106(4) 0.0498(3) 0.9374(2) 0.0357(13) Uani 1 1 d . . .
H18A H 0.3408 0.0538 0.9235 0.043 Uiso 1 1 calc R A .
C19 C 0.0595(7) 0.2519(4) 0.8558(4) 0.071(2) Uani 1 1 d U . .
H19A H 0.0069 0.2493 0.8210 0.086 Uiso 1 1 calc R A .
N1 N 0.0476(5) 0.2945(4) 0.9010(3) 0.0708(18) Uani 1 1 d . A .
C20 C 0.1255(14) 0.2990(9) 0.9577(7) 0.146(5) Uani 1 1 d U . .
H20A H 0.193(13) 0.251(8) 0.968(7) 0.219 Uiso 1 1 d . . .
H20B H 0.064(13) 0.281(9) 0.985(8) 0.219 Uiso 1 1 d . . .
H20C H 0.167(13) 0.336(9) 0.943(8) 0.219 Uiso 1 1 d . . .
C21 C -0.0411(7) 0.3445(5) 0.8969(5) 0.110(3) Uani 1 1 d . . .
H21A H -0.0860 0.3365 0.8572 0.166 Uiso 1 1 calc R A .
H21B H -0.0181 0.3950 0.8992 0.166 Uiso 1 1 calc R . .
H21C H -0.0766 0.3345 0.9317 0.166 Uiso 1 1 calc R . .
O8 O 0.1738(4) 0.3447(3) 0.7742(3) 0.0730(15) Uani 0.604(16) 1 d PD A 1
N2 N 0.2207(7) 0.4648(4) 0.7651(4) 0.099(2) Uani 0.604(16) 1 d PDU A 1
C22 C 0.2320(10) 0.3940(6) 0.7597(6) 0.064(4) Uani 0.604(16) 1 d PDU A 1
H22A H 0.2889 0.3781 0.7433 0.077 Uiso 0.604(16) 1 calc PR A 1
C23 C 0.1196(18) 0.4864(13) 0.7726(15) 0.215(14) Uiso 0.604(16) 1 d PD A 1
H23A H 0.0803 0.4431 0.7782 0.323 Uiso 0.604(16) 1 calc PR A 1
H23B H 0.0879 0.5128 0.7353 0.323 Uiso 0.604(16) 1 calc PR A 1
H23C H 0.1231 0.5179 0.8093 0.323 Uiso 0.604(16) 1 calc PR A 1
C24 C 0.2972(14) 0.5187(11) 0.7472(10) 0.131(8) Uiso 0.604(16) 1 d PD A 1
H24A H 0.3586 0.4928 0.7428 0.196 Uiso 0.604(16) 1 calc PR A 1
H24B H 0.3122 0.5556 0.7800 0.196 Uiso 0.604(16) 1 calc PR A 1
H24C H 0.2697 0.5422 0.7075 0.196 Uiso 0.604(16) 1 calc PR A 1
O8' O 0.1738(4) 0.3447(3) 0.7742(3) 0.0730(15) Uani 0.396(16) 1 d P A 2
N2' N 0.2207(7) 0.4648(4) 0.7651(4) 0.099(2) Uani 0.396(16) 1 d PDU A 2
C22' C 0.1858(17) 0.4031(8) 0.7941(10) 0.077(7) Uani 0.396(16) 1 d PDU A 2
H22B H 0.1703 0.4105 0.8348 0.092 Uiso 0.396(16) 1 calc PR A 2
C24' C 0.281(3) 0.437(3) 0.720(2) 0.24(2) Uiso 0.396(16) 1 d PD A 2
H24D H 0.2966 0.3860 0.7291 0.354 Uiso 0.396(16) 1 calc PR A 2
H24E H 0.3427 0.4652 0.7237 0.354 Uiso 0.396(16) 1 calc PR A 2
H24F H 0.2430 0.4419 0.6777 0.354 Uiso 0.396(16) 1 calc PR A 2
C23' C 0.195(2) 0.5195(10) 0.8021(12) 0.123(11) Uiso 0.396(16) 1 d PD A 2
H23D H 0.2292 0.5643 0.7932 0.185 Uiso 0.396(16) 1 calc PR A 2
H23E H 0.2161 0.5064 0.8462 0.185 Uiso 0.396(16) 1 calc PR A 2
H23F H 0.1230 0.5268 0.7935 0.185 Uiso 0.396(16) 1 calc PR A 2

loop_
_atom_site_aniso_label
_atom_site_aniso_U_11
_atom_site_aniso_U_22
_atom_site_aniso_U_33
_atom_site_aniso_U_23
_atom_site_aniso_U_13
_atom_site_aniso_U_12
Fe1 0.0429(7) 0.0272(6) 0.0189(5) 0.000 0.0025(4) 0.000
Fe2 0.0482(6) 0.0389(5) 0.0265(5) -0.0036(3) 0.0036(4) 0.0038(4)
O2 0.051(3) 0.043(2) 0.0215(18) 0.0006(16) 0.0052(17) -0.0080(18)
O1 0.035(2) 0.0351(19) 0.0175(17) -0.0038(14) -0.0040(15) -0.0004(15)
O3 0.074(3) 0.054(3) 0.034(2) -0.024(2) 0.007(2) -0.010(2)
O4 0.059(3) 0.038(2) 0.029(2) -0.0165(17) -0.0004(19) 0.0067(19)
O5 0.048(3) 0.046(2) 0.042(2) 0.0200(19) 0.0005(19) 0.0007(19)
O6 0.060(3) 0.036(2) 0.031(2) 0.0170(17) 0.0107(19) 0.0063(19)
O7 0.072(4) 0.084(4) 0.081(4) -0.004(3) 0.041(3) 0.009(3)
C1 0.046(4) 0.021(2) 0.022(3) 0.000(2) 0.000(2) 0.007(2)
C2 0.037(3) 0.031(3) 0.023(3) -0.003(2) -0.002(2) 0.003(2)
C3 0.049(4) 0.042(3) 0.022(3) 0.000(2) 0.002(2) -0.011(3)
C4 0.041(3) 0.047(3) 0.024(3) -0.003(2) -0.009(2) -0.018(3)
C5 0.037(3) 0.037(3) 0.017(2) -0.003(2) -0.003(2) -0.003(2)
C6 0.038(3) 0.034(3) 0.020(3) -0.004(2) -0.006(2) -0.004(2)
C7 0.051(4) 0.030(3) 0.027(3) -0.007(2) -0.008(3) 0.004(3)
C8 0.042(4) 0.037(3) 0.031(3) -0.015(2) -0.008(2) 0.013(3)
C9 0.061(4) 0.050(4) 0.030(3) -0.012(3) 0.003(3) -0.002(3)
C10 0.054(4) 0.043(3) 0.039(3) -0.014(3) 0.006(3) -0.003(3)
C11 0.042(3) 0.036(3) 0.036(3) -0.013(2) -0.002(3) 0.007(3)
C12 0.039(3) 0.032(3) 0.033(3) -0.006(2) 0.000(2) 0.009(2)
C13 0.053(4) 0.030(3) 0.026(3) 0.005(2) 0.000(3) -0.002(3)
C14 0.050(4) 0.026(3) 0.029(3) 0.008(2) 0.010(3) 0.002(2)
C15 0.041(4) 0.044(3) 0.039(3) 0.021(3) 0.011(3) 0.002(3)
C16 0.035(4) 0.055(4) 0.047(3) 0.023(3) 0.009(3) 0.007(3)
C17 0.037(3) 0.029(3) 0.029(3) 0.008(2) 0.006(2) 0.000(2)
C18 0.037(3) 0.038(3) 0.031(3) 0.010(2) 0.003(2) 0.001(2)
C19 0.066(5) 0.089(5) 0.063(4) -0.021(4) 0.022(4) -0.005(4)
N1 0.061(4) 0.072(4) 0.082(4) -0.030(4) 0.020(3) -0.009(3)
C20 0.154(9) 0.151(9) 0.124(8) -0.029(7) -0.004(7) 0.020(7)
C21 0.074(6) 0.100(7) 0.166(10) -0.048(7) 0.045(6) -0.001(5)
O8 0.083(4) 0.043(3) 0.090(4) 0.001(3) 0.009(3) 0.018(3)
N2 0.142(6) 0.062(4) 0.096(4) -0.009(4) 0.026(4) 0.020(4)
C22 0.076(8) 0.052(7) 0.058(7) 0.003(5) -0.003(6) 0.031(6)
O8' 0.083(4) 0.043(3) 0.090(4) 0.001(3) 0.009(3) 0.018(3)
N2' 0.142(6) 0.062(4) 0.096(4) -0.009(4) 0.026(4) 0.020(4)
C22' 0.084(11) 0.072(10) 0.074(10) 0.012(8) 0.015(8) 0.010(8)

loop_
_atom_type_symbol
_atom_type_description
_atom_type_scat_dispersion_real
_atom_type_scat_dispersion_imag
_atom_type_scat_source
C C 0.0033 0.0016 'International Tables Vol C Tables 4.2.6.8 and 6.1.1.4'
H H 0.0000 0.0000 'International Tables Vol C Tables 4.2.6.8 and 6.1.1.4'
N N 0.0061 0.0033 'International Tables Vol C Tables 4.2.6.8 and 6.1.1.4'
O O 0.0106 0.0060 'International Tables Vol C Tables 4.2.6.8 and 6.1.1.4'
Fe Fe 0.3463 0.8444 'International Tables Vol C Tables 4.2.6.8 and 6.1.1.4'

loop_
_geom_angle_atom_site_label_1
_geom_angle_atom_site_label_2
_geom_angle_atom_site_label_3
_geom_angle
_geom_angle_site_symmetry_1
_geom_angle_site_symmetry_3
_geom_angle_publ_flag
O6 Fe1 O6 91.3(2) 2_656 . ?
O6 Fe1 O4 171.93(14) 2_656 . ?
O6 Fe1 O4 91.21(15) . . ?
O6 Fe1 O4 91.21(15) 2_656 2_656 ?
O6 Fe1 O4 171.93(14) . 2_656 ?
O4 Fe1 O4 87.4(2) . 2_656 ?
O6 Fe1 O1 86.87(14) 2_656 . ?
O6 Fe1 O1 95.71(14) . . ?
O4 Fe1 O1 85.24(14) . . ?
O4 Fe1 O1 92.09(14) 2_656 . ?
O6 Fe1 O1 95.71(14) 2_656 2_656 ?
O6 Fe1 O1 86.87(14) . 2_656 ?
O4 Fe1 O1 92.09(14) . 2_656 ?
O4 Fe1 O1 85.24(14) 2_656 2_656 ?
O1 Fe1 O1 176.32(17) . 2_656 ?
O5 Fe2 O7 92.5(2) . . ?
O5 Fe2 O3 92.96(17) . . ?
O7 Fe2 O3 105.6(2) . . ?
O5 Fe2 O2 97.54(15) . . ?
O7 Fe2 O2 95.93(19) . . ?
O3 Fe2 O2 155.62(17) . . ?
O5 Fe2 O8 177.51(18) . . ?
O7 Fe2 O8 88.2(2) . . ?
O3 Fe2 O8 84.55(19) . . ?
O2 Fe2 O8 84.79(16) . . ?
O5 Fe2 O1 95.72(15) . . ?
O7 Fe2 O1 153.82(18) . . ?
O3 Fe2 O1 98.81(15) . . ?
O2 Fe2 O1 58.37(13) . . ?
O8 Fe2 O1 84.75(17) . . ?
C1 O2 Fe2 92.0(3) . . ?
C1 O1 Fe1 144.6(3) . . ?
C1 O1 Fe2 88.2(3) . . ?
Fe1 O1 Fe2 108.96(13) . . ?
C7 O3 Fe2 128.1(3) . . ?
C7 O4 Fe1 138.3(4) . . ?
C13 O5 Fe2 129.2(4) . . ?
C13 O6 Fe1 137.6(4) . . ?
C19 O7 Fe2 125.2(5) . . ?
O2 C1 O1 121.1(5) . . ?
O2 C1 C2 119.3(5) . . ?
O1 C1 C2 119.5(5) . . ?
C6 C2 C3 120.2(5) . . ?
C6 C2 C1 120.8(4) . . ?
C3 C2 C1 118.9(5) . . ?
C4 C3 C2 120.0(5) . . ?
C4 C3 H3A 120.0 . . ?
C2 C3 H3A 120.0 . . ?
C3 C4 C5 121.5(5) . . ?
C3 C4 H4A 119.3 . . ?
C5 C4 H4A 119.3 . . ?
C6 C5 C4 122.7(5) 7_556 . ?
C6 C5 C5 118.9(6) 7_556 7_556 ?
C4 C5 C5 118.4(5) . 7_556 ?
C2 C6 C5 121.0(5) . 7_556 ?
C2 C6 H6A 119.5 . . ?
C5 C6 H6A 119.5 7_556 . ?
O4 C7 O3 126.3(5) . . ?
O4 C7 C8 117.1(6) . . ?
O3 C7 C8 116.6(5) . . ?
C11 C8 C9 119.5(5) . . ?
C11 C8 C7 121.4(6) . . ?
C9 C8 C7 119.0(5) . . ?
C10 C9 C8 121.2(6) . . ?
C10 C9 H9A 119.4 . . ?
C8 C9 H9A 119.4 . . ?
C9 C10 C12 120.0(6) . 5_667 ?
C9 C10 H10A 120.0 . . ?
C12 C10 H10A 120.0 5_667 . ?
C8 C11 C12 121.4(6) . . ?
C8 C11 H11A 119.3 . . ?
C12 C11 H11A 119.3 . . ?
C10 C12 C12 120.1(6) 5_667 5_667 ?
C10 C12 C11 122.2(5) 5_667 . ?
C12 C12 C11 117.6(6) 5_667 . ?
O6 C13 O5 126.8(5) . . ?
O6 C13 C14 116.7(5) . . ?
O5 C13 C14 116.4(5) . . ?
C18 C14 C15 119.1(5) . . ?
C18 C14 C13 120.0(5) . . ?
C15 C14 C13 120.9(5) . . ?
C16 C15 C14 121.3(5) . . ?
C16 C15 H15A 119.4 . . ?
C14 C15 H15A 119.4 . . ?
C15 C16 C17 120.2(5) . . ?
C15 C16 H16A 119.9 . . ?
C17 C16 H16A 119.9 . . ?
C17 C17 C18 119.3(6) 5_657 5_657 ?
C17 C17 C16 118.9(6) 5_657 . ?
C18 C17 C16 121.8(5) 5_657 . ?
C14 C18 C17 121.2(5) . 5_657 ?
C14 C18 H18A 119.4 . . ?
C17 C18 H18A 119.4 5_657 . ?
O7 C19 N1 125.1(8) . . ?
O7 C19 H19A 117.4 . . ?
N1 C19 H19A 117.4 . . ?
C19 N1 C20 120.1(9) . . ?
C19 N1 C21 122.0(8) . . ?
C20 N1 C21 117.8(9) . . ?
N1 C20 H20A 120(7) . . ?
N1 C20 H20B 86(9) . . ?
H20A C20 H20B 106(10) . . ?
N1 C20 H20C 98(10) . . ?
H20A C20 H20C 96(10) . . ?
H20B C20 H20C 152(10) . . ?
N1 C21 H21A 109.5 . . ?
N1 C21 H21B 109.5 . . ?
H21A C21 H21B 109.5 . . ?
N1 C21 H21C 109.5 . . ?
H21A C21 H21C 109.5 . . ?
H21B C21 H21C 109.5 . . ?
C22 O8 Fe2 111.8(6) . . ?
C22 N2 C23 113.8(13) . . ?
C22 N2 C24 121.6(12) . . ?
C23 N2 C24 122.7(14) . . ?
O8 C22 N2 126.4(12) . . ?
O8 C22 H22A 116.8 . . ?
N2 C22 H22A 116.8 . . ?
N2 C23 H23A 109.5 . . ?
N2 C23 H23B 109.5 . . ?
H23A C23 H23B 109.5 . . ?
N2 C23 H23C 109.5 . . ?
H23A C23 H23C 109.5 . . ?
H23B C23 H23C 109.5 . . ?
N2 C24 H24A 109.5 . . ?
N2 C24 H24B 109.5 . . ?
H24A C24 H24B 109.5 . . ?
N2 C24 H24C 109.5 . . ?
H24A C24 H24C 109.5 . . ?
H24B C24 H24C 109.5 . . ?
H24D C24' H24E 109.5 . . ?
H24D C24' H24F 109.5 . . ?
H24E C24' H24F 109.5 . . ?
H23D C23' H23E 109.5 . . ?
H23D C23' H23F 109.5 . . ?
H23E C23' H23F 109.5 . . ?

loop_
_geom_bond_atom_site_label_1
_geom_bond_atom_site_label_2
_geom_bond_distance
_geom_bond_site_symmetry_2
_geom_bond_publ_flag
Fe1 O6 2.167(3) 2_656 ?
Fe1 O6 2.167(3) . ?
Fe1 O4 2.173(4) . ?
Fe1 O4 2.173(4) 2_656 ?
Fe1 O1 2.195(4) . ?
Fe1 O1 2.195(4) 2_656 ?
Fe2 O5 2.058(4) . ?
Fe2 O7 2.101(5) . ?
Fe2 O3 2.102(4) . ?
Fe2 O2 2.207(3) . ?
Fe2 O8 2.229(5) . ?
Fe2 O1 2.271(4) . ?
O2 C1 1.238(6) . ?
O1 C1 1.270(6) . ?
O3 C7 1.261(7) . ?
O4 C7 1.245(7) . ?
O5 C13 1.256(7) . ?
O6 C13 1.247(7) . ?
O7 C19 1.252(9) . ?
C1 C2 1.505(7) . ?
C2 C6 1.362(8) . ?
C2 C3 1.410(7) . ?
C3 C4 1.360(7) . ?
C3 H3A 0.9300 . ?
C4 C5 1.413(8) . ?
C4 H4A 0.9300 . ?
C5 C6 1.413(7) 7_556 ?
C5 C5 1.420(10) 7_556 ?
C6 C5 1.413(7) 7_556 ?
C6 H6A 0.9300 . ?
C7 C8 1.514(7) . ?
C8 C11 1.348(8) . ?
C8 C9 1.405(8) . ?
C9 C10 1.371(8) . ?
C9 H9A 0.9300 . ?
C10 C12 1.393(8) 5_667 ?
C10 H10A 0.9300 . ?
C11 C12 1.435(7) . ?
C11 H11A 0.9300 . ?
C12 C10 1.393(8) 5_667 ?
C12 C12 1.413(11) 5_667 ?
C13 C14 1.506(7) . ?
C14 C18 1.381(8) . ?
C14 C15 1.400(8) . ?
C15 C16 1.375(7) . ?
C15 H15A 0.9300 . ?
C16 C17 1.421(8) . ?
C16 H16A 0.9300 . ?
C17 C17 1.405(10) 5_657 ?
C17 C18 1.413(7) 5_657 ?
C18 C17 1.413(7) 5_657 ?
C18 H18A 0.9300 . ?
C19 N1 1.261(9) . ?
C19 H19A 0.9300 . ?
N1 C20 1.456(16) . ?
N1 C21 1.477(11) . ?
C20 H20A 1.24(16) . ?
C20 H20B 1.12(19) . ?
C20 H20C 0.95(16) . ?
C21 H21A 0.9600 . ?
C21 H21B 0.9600 . ?
C21 H21C 0.9600 . ?
O8 C22 1.252(13) . ?
N2 C22 1.296(12) . ?
N2 C23 1.436(17) . ?
N2 C24 1.503(16) . ?
C22 H22A 0.9300 . ?
C23 H23A 0.9600 . ?
C23 H23B 0.9600 . ?
C23 H23C 0.9600 . ?
C24 H24A 0.9600 . ?
C24 H24B 0.9600 . ?
C24 H24C 0.9600 . ?
C22' H22B 0.9300 . ?
C24' H24D 0.9600 . ?
C24' H24E 0.9600 . ?
C24' H24F 0.9600 . ?
C23' H23D 0.9600 . ?
C23' H23E 0.9600 . ?
C23' H23F 0.9600 . ?
